data_7110020
loop_
_publ_author_name
'Amrendra K. Singh'
'Benjamin G. Levine'
'Richard J. Staples'
'Aaron L. Odom'

_publ_section_title
;
 A 4-coordinate Ru(II) imido: unusual geometry, synthesis, and reactivity
;
_journal_name_full Chem.Commun.
_journal_page_first 10799
_journal_paper_doi 10.1039/c3cc46596a
_journal_volume 49
_journal_year 2013
_chemical_formula_moiety 'C21 H44 Cu I N P3 Ru'
_chemical_formula_sum 'C21 H44 Cu I N P3 Ru'
_chemical_formula_weight 694.99
_chemical_name_systematic
;
 ?
;
_space_group_crystal_system orthorhombic
_space_group_IT_number 19
_space_group_name_Hall 'P 2ac 2ab'
_space_group_name_H-M_alt 'P 21 21 21'
_symmetry_space_group_name_Hall 'P 2ac 2ab'
_symmetry_space_group_name_H-M 'P 21 21 21'
_atom_sites_solution_hydrogens geom
_atom_sites_solution_primary direct
_audit_creation_date 2013-05-30
_audit_creation_method
;
  Olex2 1.2
  (compiled Apr 23 2013 17:59:47, GUI svn.r4466)
;
_cell_angle_alpha 90
_cell_angle_beta 90
_cell_angle_gamma 90
_cell_formula_units_Z 4
_cell_length_a 10.4473(2)
_cell_length_b 16.2159(2)
_cell_length_c 17.5870(2)
_cell_measurement_reflns_used 5537
_cell_measurement_temperature 173(2)
_cell_measurement_theta_max 24.63
_cell_measurement_theta_min 2.27
_cell_volume 2979.46(8)
_computing_data_reduction 'SAINT v8.27A (Bruker, 2012)'
_computing_molecular_graphics
;
O. V. Dolomanov, L. J. Bourhis, R. J. Gildea, J. A. K. Howard and H. Puschmann,
OLEX2: a complete structure solution, refinement and analysis program.
J. Appl. Cryst. (2009). 42, 339-341.
;
_computing_publication_material
;
O. V. Dolomanov, L. J. Bourhis, R. J. Gildea, J. A. K. Howard and H. Puschmann,
OLEX2: a complete structure solution, refinement and analysis program.
J. Appl. Cryst. (2009). 42, 339-341.
;
_computing_structure_refinement
;
SHELXL, G.M. Sheldrick, Acta Cryst.
(2008). A64, 112-122
;
_computing_structure_solution
;
SHELXS, G.M. Sheldrick, Acta Cryst.
(2008). A64, 112-122
;
_diffrn_ambient_temperature 173.15
_diffrn_measured_fraction_theta_full 1.000
_diffrn_measured_fraction_theta_max 0.999
_diffrn_measurement_device_type 'Bruker APEX-II CCD'
_diffrn_measurement_method '\f and \w scans'
_diffrn_radiation_monochromator graphite
_diffrn_radiation_type MoK\a
_diffrn_radiation_wavelength 0.71073
_diffrn_reflns_av_R_equivalents 0.0682
_diffrn_reflns_av_unetI/netI 0.0860
_diffrn_reflns_Laue_measured_fraction_full 1.000
_diffrn_reflns_Laue_measured_fraction_max 0.999
_diffrn_reflns_limit_h_max 12
_diffrn_reflns_limit_h_min -12
_diffrn_reflns_limit_k_max 19
_diffrn_reflns_limit_k_min -18
_diffrn_reflns_limit_l_max 20
_diffrn_reflns_limit_l_min -21
_diffrn_reflns_number 16754
_diffrn_reflns_point_group_measured_fraction_full 0.992
_diffrn_reflns_point_group_measured_fraction_max 0.991
_diffrn_reflns_theta_full 25.242
_diffrn_reflns_theta_max 25.319
_diffrn_reflns_theta_min 1.708
_diffrn_standards_number 0
_exptl_absorpt_coefficient_mu 2.426
_exptl_absorpt_correction_T_max 0.7452
_exptl_absorpt_correction_T_min 0.6696
_exptl_absorpt_correction_type multi-scan
_exptl_absorpt_process_details
;
SADABS-2012/1 (Bruker,2012) was used for absorption correction.
wR2(int) was 0.0726 before and 0.0659 after correction.
The Ratio of minimum to maximum transmission is 0.8986.
The \l/2 correction factor is 0.0015.
;
_exptl_crystal_density_diffrn 1.549
_exptl_crystal_F_000 1392
_refine_diff_density_max 0.473
_refine_diff_density_min -0.505
_refine_diff_density_rms 0.120
_refine_ls_abs_structure_details
;
 Flack x determined using 1429 quotients [(I+)-(I-)]/[(I+)+(I-)]
 (Parsons and Flack (2004), Acta Cryst. A60, s61).
;
_refine_ls_abs_structure_Flack -0.004(19)
_refine_ls_extinction_method none
_refine_ls_goodness_of_fit_ref 0.991
_refine_ls_hydrogen_treatment constr
_refine_ls_matrix_type full
_refine_ls_number_parameters 266
_refine_ls_number_reflns 5401
_refine_ls_number_restraints 0
_refine_ls_restrained_S_all 0.991
_refine_ls_R_factor_all 0.0674
_refine_ls_R_factor_gt 0.0425
_refine_ls_shift/su_max 0.100
_refine_ls_shift/su_mean 0.003
_refine_ls_structure_factor_coef Fsqd
_refine_ls_weighting_details
;
 w=1/[\s^2^(Fo^2^)+(0.0157P)^2^]
 where P=(Fo^2^+2Fc^2^)/3
;
_refine_ls_weighting_scheme calc
_refine_ls_wR_factor_gt 0.0610
_refine_ls_wR_factor_ref 0.0693
_reflns_Friedel_coverage 0.758
_reflns_Friedel_fraction_full 0.983
_reflns_Friedel_fraction_max 0.980
_reflns_number_gt 4110
_reflns_number_total 5401
_reflns_threshold_expression 'I > 2\s(I)'
_cod_data_source_file c3cc46596a.txt
_cod_data_source_block aks03132013_0m_compd2
_cod_depositor_comments
;
The following automatic conversions were performed:

'_space_group_crystal_system' value ' orthorhombic' changed to
'orthorhombic' according to the built-in table from CIF Core
dictionary named 'cif_core.dic' version 2.4.1 from 2010-06-29.

Automatic conversion script
Id: cif_fix_values 1891 2012-01-12 08:04:46Z andrius 
;
_cod_database_code 7110020
_olex2_refinement_description
;
1. Fixed Uiso
 At 1.2 times of:
  All C(H) groups
 At 1.5 times of:
  All C(H,H,H) groups
2.a Ternary CH refined with riding coordinates:
 C10(H10), C7(H7)
2.b Aromatic/amide H refined with riding coordinates:
 C5(H5), C4(H4), C3(H3)
2.c Idealised Me refined as rotating group:
 C18(H18A,H18B,H18C), C16(H16A,H16B,H16C), C17(H17A,H17B,H17C), C12(H12A,H12B,
 H12C), C11(H11A,H11B,H11C), C9(H9A,H9B,H9C), C8(H8A,H8B,H8C), C19(H19A,H19B,
 H19C), C21(H21A,H21B,H21C), C20(H20A,H20B,H20C), C14(H14A,H14B,H14C), C15(H15A,
 H15B,H15C), C13(H13A,H13B,H13C)
;
_shelx_space_group_comment
;
The symmetry employed for this shelxl refinement is uniquely defined
by the following loop, which should always be used as a source of
symmetry information in preference to the above space-group names.
They are only intended as comments.
;
_shelxl_version_number 2013-2

loop_
_space_group_symop_operation_xyz
'x, y, z'
'x+1/2, -y+1/2, -z'
'-x, y+1/2, -z+1/2'
'-x+1/2, -y, z+1/2'

loop_
_atom_site_label
_atom_site_type_symbol
_atom_site_fract_x
_atom_site_fract_y
_atom_site_fract_z
_atom_site_U_iso_or_equiv
_atom_site_adp_type
_atom_site_occupancy
_atom_site_site_symmetry_order
_atom_site_calc_flag
_atom_site_refinement_flags_posn
_atom_site_refinement_flags_adp
Ru1 Ru 0.13053(7) 0.46233(4) 0.87745(4) 0.02156(18) Uani 1 1 d . .
I1 I 0.31008(6) 0.67073(4) 0.72516(4) 0.0445(2) Uani 1 1 d . .
Cu1 Cu 0.14631(10) 0.59624(6) 0.79197(6) 0.0295(3) Uani 1 1 d . .
P2 P 0.2047(3) 0.35202(14) 0.81322(13) 0.0307(6) Uani 1 1 d . .
P3 P 0.0173(2) 0.39298(15) 0.96278(14) 0.0311(6) Uani 1 1 d . .
P1 P 0.3111(2) 0.47262(14) 0.94760(13) 0.0300(6) Uani 1 1 d . .
N1 N 0.0159(6) 0.5428(4) 0.8451(3) 0.0233(17) Uani 1 1 d . .
C18 C 0.0801(9) 0.2842(5) 0.7775(5) 0.050(3) Uani 1 1 d . .
H18A H 0.1168 0.2460 0.7402 0.074 Uiso 1 1 calc R U
H18B H 0.0130 0.3171 0.7531 0.074 Uiso 1 1 calc R U
H18C H 0.0432 0.2528 0.8197 0.074 Uiso 1 1 calc R U
C16 C 0.2806(10) 0.3856(6) 0.7242(5) 0.052(3) Uani 1 1 d . .
H16A H 0.3078 0.3372 0.6951 0.078 Uiso 1 1 calc R U
H16B H 0.3554 0.4198 0.7359 0.078 Uiso 1 1 calc R U
H16C H 0.2192 0.4177 0.6942 0.078 Uiso 1 1 calc R U
C17 C 0.3205(10) 0.2755(5) 0.8471(5) 0.048(3) Uani 1 1 d . .
H17A H 0.2910 0.2524 0.8955 0.072 Uiso 1 1 calc R U
H17B H 0.4039 0.3020 0.8544 0.072 Uiso 1 1 calc R U
H17C H 0.3286 0.2313 0.8094 0.072 Uiso 1 1 calc R U
C1 C -0.1054(8) 0.5809(5) 0.8454(5) 0.021(2) Uani 1 1 d . .
C6 C -0.1998(8) 0.5550(5) 0.7926(5) 0.025(2) Uani 1 1 d . .
C5 C -0.3169(8) 0.5950(5) 0.7925(5) 0.029(2) Uani 1 1 d . .
H5 H -0.3805 0.5785 0.7570 0.035 Uiso 1 1 calc R U
C4 C -0.3434(9) 0.6576(5) 0.8421(5) 0.032(2) Uani 1 1 d . .
H4 H -0.4242 0.6843 0.8407 0.038 Uiso 1 1 calc R U
C3 C -0.2518(9) 0.6820(5) 0.8947(5) 0.029(2) Uani 1 1 d . .
H3 H -0.2714 0.7247 0.9297 0.035 Uiso 1 1 calc R U
C2 C -0.1328(9) 0.6451(5) 0.8968(4) 0.025(2) Uani 1 1 d . .
C10 C -0.0318(8) 0.6741(6) 0.9530(5) 0.032(2) Uani 1 1 d . .
H10 H 0.0329 0.6290 0.9581 0.038 Uiso 1 1 calc R U
C12 C -0.0862(9) 0.6911(5) 1.0325(5) 0.038(3) Uani 1 1 d . .
H12A H -0.1364 0.7422 1.0314 0.057 Uiso 1 1 calc R U
H12B H -0.0157 0.6969 1.0688 0.057 Uiso 1 1 calc R U
H12C H -0.1413 0.6452 1.0479 0.057 Uiso 1 1 calc R U
C11 C 0.0374(10) 0.7501(5) 0.9221(5) 0.045(3) Uani 1 1 d . .
H11A H 0.0767 0.7368 0.8730 0.067 Uiso 1 1 calc R U
H11B H 0.1041 0.7671 0.9581 0.067 Uiso 1 1 calc R U
H11C H -0.0240 0.7952 0.9155 0.067 Uiso 1 1 calc R U
C7 C -0.1723(8) 0.4852(5) 0.7368(5) 0.031(2) Uani 1 1 d . .
H7 H -0.1050 0.4496 0.7605 0.037 Uiso 1 1 calc R U
C9 C -0.1160(11) 0.5199(7) 0.6639(5) 0.055(3) Uani 1 1 d . .
H9A H -0.0903 0.4745 0.6305 0.083 Uiso 1 1 calc R U
H9B H -0.0412 0.5539 0.6760 0.083 Uiso 1 1 calc R U
H9C H -0.1804 0.5538 0.6381 0.083 Uiso 1 1 calc R U
C8 C -0.2857(9) 0.4305(5) 0.7200(6) 0.046(3) Uani 1 1 d . .
H8A H -0.3526 0.4628 0.6947 0.070 Uiso 1 1 calc R U
H8B H -0.3193 0.4078 0.7676 0.070 Uiso 1 1 calc R U
H8C H -0.2589 0.3852 0.6866 0.070 Uiso 1 1 calc R U
C19 C 0.0674(10) 0.2924(5) 0.9984(5) 0.045(3) Uani 1 1 d . .
H19A H 0.0028 0.2712 1.0338 0.068 Uiso 1 1 calc R U
H19B H 0.1495 0.2979 1.0249 0.068 Uiso 1 1 calc R U
H19C H 0.0769 0.2540 0.9558 0.068 Uiso 1 1 calc R U
C21 C -0.0138(10) 0.4482(6) 1.0509(5) 0.048(3) Uani 1 1 d . .
H21A H -0.0449 0.5038 1.0392 0.071 Uiso 1 1 calc R U
H21B H 0.0654 0.4520 1.0805 0.071 Uiso 1 1 calc R U
H21C H -0.0786 0.4185 1.0804 0.071 Uiso 1 1 calc R U
C20 C -0.1465(9) 0.3721(6) 0.9312(6) 0.057(3) Uani 1 1 d . .
H20A H -0.1444 0.3358 0.8866 0.085 Uiso 1 1 calc R U
H20B H -0.1886 0.4241 0.9177 0.085 Uiso 1 1 calc R U
H20C H -0.1941 0.3451 0.9723 0.085 Uiso 1 1 calc R U
C14 C 0.4598(9) 0.4864(7) 0.8958(6) 0.062(4) Uani 1 1 d . .
H14A H 0.4467 0.5263 0.8546 0.093 Uiso 1 1 calc R U
H14B H 0.4869 0.4335 0.8744 0.093 Uiso 1 1 calc R U
H14C H 0.5259 0.5070 0.9305 0.093 Uiso 1 1 calc R U
C15 C 0.3620(10) 0.4011(5) 1.0208(5) 0.044(3) Uani 1 1 d . .
H15A H 0.3715 0.3459 0.9987 0.066 Uiso 1 1 calc R U
H15B H 0.2978 0.3995 1.0614 0.066 Uiso 1 1 calc R U
H15C H 0.4443 0.4191 1.0418 0.066 Uiso 1 1 calc R U
C13 C 0.3051(11) 0.5685(6) 1.0023(6) 0.066(4) Uani 1 1 d . .
H13A H 0.3795 0.5715 1.0361 0.100 Uiso 1 1 calc R U
H13B H 0.2265 0.5699 1.0326 0.100 Uiso 1 1 calc R U
H13C H 0.3062 0.6157 0.9674 0.100 Uiso 1 1 calc R U

loop_
_atom_site_aniso_label
_atom_site_aniso_U_11
_atom_site_aniso_U_22
_atom_site_aniso_U_33
_atom_site_aniso_U_23
_atom_site_aniso_U_13
_atom_site_aniso_U_12
Ru1 0.0223(4) 0.0197(3) 0.0227(4) -0.0005(3) 0.0004(4) 0.0004(4)
I1 0.0397(4) 0.0508(4) 0.0431(4) 0.0097(4) 0.0063(4) -0.0094(4)
Cu1 0.0283(6) 0.0288(6) 0.0313(7) 0.0049(5) 0.0029(6) 0.0003(6)
P2 0.0354(15) 0.0288(14) 0.0280(14) -0.0048(11) -0.0022(13) 0.0056(12)
P3 0.0284(14) 0.0311(14) 0.0337(16) 0.0020(13) 0.0040(12) -0.0019(12)
P1 0.0299(14) 0.0274(13) 0.0326(14) 0.0022(12) -0.0052(12) -0.0034(13)
N1 0.025(4) 0.021(4) 0.024(4) -0.001(4) 0.000(3) 0.003(4)
C18 0.055(7) 0.041(6) 0.052(7) -0.024(6) -0.011(6) 0.003(5)
C16 0.083(8) 0.041(6) 0.032(6) -0.004(5) 0.013(6) 0.005(6)
C17 0.063(8) 0.041(6) 0.041(6) -0.006(5) -0.005(6) 0.025(6)
C1 0.022(5) 0.020(5) 0.021(5) 0.011(4) 0.000(4) -0.002(4)
C6 0.028(5) 0.021(5) 0.026(5) 0.000(4) 0.013(5) -0.003(4)
C5 0.024(5) 0.030(5) 0.035(6) -0.001(5) 0.004(5) 0.000(5)
C4 0.022(6) 0.031(5) 0.042(6) 0.007(5) 0.011(5) 0.004(5)
C3 0.034(6) 0.021(5) 0.032(6) 0.002(5) 0.008(5) 0.006(5)
C2 0.029(5) 0.021(5) 0.025(5) 0.010(4) 0.005(5) 0.000(5)
C10 0.035(6) 0.030(5) 0.031(6) -0.011(5) -0.008(5) 0.016(5)
C12 0.047(7) 0.035(6) 0.032(6) -0.009(5) -0.002(5) 0.009(5)
C11 0.048(7) 0.038(6) 0.049(7) -0.006(5) -0.010(6) -0.015(6)
C7 0.027(6) 0.032(5) 0.033(6) -0.005(4) -0.005(5) 0.005(4)
C9 0.053(8) 0.076(8) 0.037(6) -0.018(6) 0.016(6) -0.009(7)
C8 0.052(7) 0.039(6) 0.048(7) -0.007(5) -0.002(6) -0.006(5)
C19 0.046(7) 0.036(6) 0.054(7) 0.011(5) 0.017(6) -0.011(5)
C21 0.059(7) 0.043(7) 0.041(6) 0.005(6) 0.018(6) 0.005(6)
C20 0.032(7) 0.063(7) 0.076(8) 0.019(6) 0.010(6) -0.011(6)
C14 0.036(7) 0.086(9) 0.063(8) 0.016(7) 0.000(6) -0.019(7)
C15 0.052(7) 0.047(6) 0.034(6) -0.002(5) -0.010(6) 0.008(6)
C13 0.077(9) 0.047(7) 0.076(9) -0.014(6) -0.048(7) -0.009(7)

loop_
_atom_type_symbol
_atom_type_description
_atom_type_scat_dispersion_real
_atom_type_scat_dispersion_imag
_atom_type_scat_source
C C 0.0033 0.0016 'International Tables Vol C Tables 4.2.6.8 and 6.1.1.4'
H H 0.0000 0.0000 'International Tables Vol C Tables 4.2.6.8 and 6.1.1.4'
N N 0.0061 0.0033 'International Tables Vol C Tables 4.2.6.8 and 6.1.1.4'
P P 0.1023 0.0942 'International Tables Vol C Tables 4.2.6.8 and 6.1.1.4'
Cu Cu 0.3201 1.2651 'International Tables Vol C Tables 4.2.6.8 and 6.1.1.4'
Ru Ru -1.2594 0.8363 'International Tables Vol C Tables 4.2.6.8 and 6.1.1.4'
I I -0.4742 1.8119 'International Tables Vol C Tables 4.2.6.8 and 6.1.1.4'

loop_
_geom_angle_atom_site_label_1
_geom_angle_atom_site_label_2
_geom_angle_atom_site_label_3
_geom_angle
P2 Ru1 Cu1 110.20(7)
P2 Ru1 P1 92.59(9)
P3 Ru1 Cu1 146.51(7)
P3 Ru1 P2 96.90(9)
P3 Ru1 P1 96.51(9)
P1 Ru1 Cu1 101.39(7)
N1 Ru1 Cu1 44.8(2)
N1 Ru1 P2 128.7(2)
N1 Ru1 P3 102.7(2)
N1 Ru1 P1 130.7(2)
I1 Cu1 Ru1 137.32(5)
N1 Cu1 Ru1 44.7(2)
N1 Cu1 I1 177.5(2)
C18 P2 Ru1 114.1(3)
C18 P2 C16 101.2(5)
C18 P2 C17 100.1(4)
C16 P2 Ru1 109.9(3)
C17 P2 Ru1 127.0(3)
C17 P2 C16 101.1(5)
C19 P3 Ru1 122.2(3)
C19 P3 C20 101.9(5)
C21 P3 Ru1 115.0(3)
C21 P3 C19 101.5(4)
C21 P3 C20 100.5(5)
C20 P3 Ru1 112.8(3)
C14 P1 Ru1 116.7(3)
C14 P1 C13 100.9(5)
C15 P1 Ru1 125.8(3)
C15 P1 C14 100.6(5)
C15 P1 C13 100.4(4)
C13 P1 Ru1 108.7(4)
Ru1 N1 Cu1 90.5(3)
C1 N1 Ru1 152.2(6)
C1 N1 Cu1 117.1(5)
P2 C18 H18A 109.5
P2 C18 H18B 109.5
P2 C18 H18C 109.5
H18A C18 H18B 109.5
H18A C18 H18C 109.5
H18B C18 H18C 109.5
P2 C16 H16A 109.5
P2 C16 H16B 109.5
P2 C16 H16C 109.5
H16A C16 H16B 109.5
H16A C16 H16C 109.5
H16B C16 H16C 109.5
P2 C17 H17A 109.5
P2 C17 H17B 109.5
P2 C17 H17C 109.5
H17A C17 H17B 109.5
H17A C17 H17C 109.5
H17B C17 H17C 109.5
N1 C1 C6 119.6(7)
C2 C1 N1 120.6(8)
C2 C1 C6 119.8(8)
C1 C6 C7 120.6(8)
C5 C6 C1 118.5(7)
C5 C6 C7 120.9(8)
C6 C5 H5 119.2
C4 C5 C6 121.7(8)
C4 C5 H5 119.2
C5 C4 H4 120.1
C5 C4 C3 119.9(8)
C3 C4 H4 120.1
C4 C3 H3 119.5
C2 C3 C4 121.1(8)
C2 C3 H3 119.5
C1 C2 C10 120.3(8)
C3 C2 C1 119.1(8)
C3 C2 C10 120.6(8)
C2 C10 H10 107.5
C2 C10 C12 113.0(7)
C2 C10 C11 110.3(7)
C12 C10 H10 107.5
C11 C10 H10 107.5
C11 C10 C12 110.7(8)
C10 C12 H12A 109.5
C10 C12 H12B 109.5
C10 C12 H12C 109.5
H12A C12 H12B 109.5
H12A C12 H12C 109.5
H12B C12 H12C 109.5
C10 C11 H11A 109.5
C10 C11 H11B 109.5
C10 C11 H11C 109.5
H11A C11 H11B 109.5
H11A C11 H11C 109.5
H11B C11 H11C 109.5
C6 C7 H7 107.1
C9 C7 C6 109.9(7)
C9 C7 H7 107.1
C8 C7 C6 114.5(8)
C8 C7 H7 107.1
C8 C7 C9 110.9(8)
C7 C9 H9A 109.5
C7 C9 H9B 109.5
C7 C9 H9C 109.5
H9A C9 H9B 109.5
H9A C9 H9C 109.5
H9B C9 H9C 109.5
C7 C8 H8A 109.5
C7 C8 H8B 109.5
C7 C8 H8C 109.5
H8A C8 H8B 109.5
H8A C8 H8C 109.5
H8B C8 H8C 109.5
P3 C19 H19A 109.5
P3 C19 H19B 109.5
P3 C19 H19C 109.5
H19A C19 H19B 109.5
H19A C19 H19C 109.5
H19B C19 H19C 109.5
P3 C21 H21A 109.5
P3 C21 H21B 109.5
P3 C21 H21C 109.5
H21A C21 H21B 109.5
H21A C21 H21C 109.5
H21B C21 H21C 109.5
P3 C20 H20A 109.5
P3 C20 H20B 109.5
P3 C20 H20C 109.5
H20A C20 H20B 109.5
H20A C20 H20C 109.5
H20B C20 H20C 109.5
P1 C14 H14A 109.5
P1 C14 H14B 109.5
P1 C14 H14C 109.5
H14A C14 H14B 109.5
H14A C14 H14C 109.5
H14B C14 H14C 109.5
P1 C15 H15A 109.5
P1 C15 H15B 109.5
P1 C15 H15C 109.5
H15A C15 H15B 109.5
H15A C15 H15C 109.5
H15B C15 H15C 109.5
P1 C13 H13A 109.5
P1 C13 H13B 109.5
P1 C13 H13C 109.5
H13A C13 H13B 109.5
H13A C13 H13C 109.5
H13B C13 H13C 109.5

loop_
_geom_bond_atom_site_label_1
_geom_bond_atom_site_label_2
_geom_bond_distance
Ru1 Cu1 2.6462(12)
Ru1 P2 2.253(2)
Ru1 P3 2.217(2)
Ru1 P1 2.260(3)
Ru1 N1 1.861(7)
I1 Cu1 2.4014(12)
Cu1 N1 1.866(7)
P2 C18 1.817(9)
P2 C16 1.837(9)
P2 C17 1.832(9)
P3 C19 1.824(9)
P3 C21 1.819(9)
P3 C20 1.831(10)
P1 C14 1.814(10)
P1 C15 1.813(9)
P1 C13 1.830(9)
N1 C1 1.409(10)
C18 H18A 0.9800
C18 H18B 0.9800
C18 H18C 0.9800
C16 H16A 0.9800
C16 H16B 0.9800
C16 H16C 0.9800
C17 H17A 0.9800
C17 H17B 0.9800
C17 H17C 0.9800
C1 C6 1.419(11)
C1 C2 1.408(11)
C6 C5 1.384(11)
C6 C7 1.525(10)
C5 H5 0.9500
C5 C4 1.367(11)
C4 H4 0.9500
C4 C3 1.387(12)
C3 H3 0.9500
C3 C2 1.381(11)
C2 C10 1.520(11)
C10 H10 1.0000
C10 C12 1.533(10)
C10 C11 1.530(12)
C12 H12A 0.9800
C12 H12B 0.9800
C12 H12C 0.9800
C11 H11A 0.9800
C11 H11B 0.9800
C11 H11C 0.9800
C7 H7 1.0000
C7 C9 1.518(11)
C7 C8 1.510(11)
C9 H9A 0.9800
C9 H9B 0.9800
C9 H9C 0.9800
C8 H8A 0.9800
C8 H8B 0.9800
C8 H8C 0.9800
C19 H19A 0.9800
C19 H19B 0.9800
C19 H19C 0.9800
C21 H21A 0.9800
C21 H21B 0.9800
C21 H21C 0.9800
C20 H20A 0.9800
C20 H20B 0.9800
C20 H20C 0.9800
C14 H14A 0.9800
C14 H14B 0.9800
C14 H14C 0.9800
C15 H15A 0.9800
C15 H15B 0.9800
C15 H15C 0.9800
C13 H13A 0.9800
C13 H13B 0.9800
C13 H13C 0.9800

loop_
_geom_torsion_atom_site_label_1
_geom_torsion_atom_site_label_2
_geom_torsion_atom_site_label_3
_geom_torsion_atom_site_label_4
_geom_torsion
Ru1 Cu1 N1 C1 176.6(7)
Ru1 N1 C1 C6 -90.6(13)
Ru1 N1 C1 C2 90.4(13)
Cu1 Ru1 N1 C1 -173.4(14)
Cu1 N1 C1 C6 96.9(8)
Cu1 N1 C1 C2 -82.2(8)
P2 Ru1 N1 Cu1 -79.7(3)
P2 Ru1 N1 C1 106.9(12)
P3 Ru1 N1 Cu1 170.54(17)
P3 Ru1 N1 C1 -2.9(13)
P1 Ru1 N1 Cu1 60.3(3)
P1 Ru1 N1 C1 -113.1(12)
N1 C1 C6 C5 -178.1(7)
N1 C1 C6 C7 1.4(11)
N1 C1 C2 C3 178.9(7)
N1 C1 C2 C10 -0.2(11)
C1 C6 C5 C4 -0.6(12)
C1 C6 C7 C9 -90.1(9)
C1 C6 C7 C8 144.4(8)
C1 C2 C10 C12 -138.6(8)
C1 C2 C10 C11 96.8(9)
C6 C1 C2 C3 -0.2(11)
C6 C1 C2 C10 -179.2(7)
C6 C5 C4 C3 -0.5(13)
C5 C6 C7 C9 89.5(10)
C5 C6 C7 C8 -36.1(11)
C5 C4 C3 C2 1.3(13)
C4 C3 C2 C1 -0.9(12)
C4 C3 C2 C10 178.1(8)
C3 C2 C10 C12 42.3(11)
C3 C2 C10 C11 -82.2(10)
C2 C1 C6 C5 0.9(12)
C2 C1 C6 C7 -179.6(7)
C7 C6 C5 C4 179.9(7)
